data_2223569
loop_
_publ_author_name
'El Brahmi, Nabil'
'Mohamed, Benchidmi'
'Essassi, El Mokhtar'
'Zouihri, Hafid'
'Ng, Seik Weng'

_publ_section_title
;
 1-Allyl-3-chloro-6-nitro-1<i>H</i>-indazole
;
_journal_coeditor_code TK2531
_journal_issue 10
_journal_name_full 'Acta Crystallographica Section E'
_journal_page_first o2320
_journal_paper_doi 10.1107/S1600536809034138
_journal_volume 65
_journal_year 2009
_chemical_formula_iupac 'C10 H8 Cl N3 O2'
_chemical_formula_moiety 'C10 H8 Cl N3 O2'
_chemical_formula_sum 'C10 H8 Cl N3 O2'
_chemical_formula_weight 237.64
_chemical_name_systematic
;
1-Allyl-3-chloro-6-nitro-1<i>H</i>-indazole
;
_space_group_IT_number 14
_symmetry_cell_setting monoclinic
_symmetry_space_group_name_Hall '-P 2yn'
_symmetry_space_group_name_H-M 'P 1 21/n 1'
_atom_sites_solution_hydrogens geom
_atom_sites_solution_primary direct
_atom_sites_solution_secondary difmap
_audit_creation_method SHELXL-97
_cell_angle_alpha 90
_cell_angle_beta 95.1440(10)
_cell_angle_gamma 90
_cell_formula_units_Z 8
_cell_length_a 7.68040(10)
_cell_length_b 9.9559(2)
_cell_length_c 28.4344(4)
_cell_measurement_reflns_used 6549
_cell_measurement_temperature 295(2)
_cell_measurement_theta_max 29.5
_cell_measurement_theta_min 2.2
_cell_volume 2165.49(6)
_computing_cell_refinement 'SAINT (Bruker, 2005)'
_computing_data_collection 'APEX2 (Bruker, 2005)'
_computing_data_reduction 'SAINT (Bruker, 2005)'
_computing_molecular_graphics 'X-SEED (Barbour, 2001)'
_computing_publication_material 'publCIF (Westrip, 2009)'
_computing_structure_refinement 'SHELXL97 (Sheldrick, 2008)'
_computing_structure_solution 'SHELXS97 (Sheldrick, 2008)'
_diffrn_ambient_temperature 295(2)
_diffrn_measured_fraction_theta_full 0.994
_diffrn_measured_fraction_theta_max 0.994
_diffrn_measurement_device_type 'Bruker APEX2'
_diffrn_measurement_method '\f and \w'
_diffrn_radiation_monochromator graphite
_diffrn_radiation_source 'fine-focus sealed tube'
_diffrn_radiation_type MoK\a
_diffrn_radiation_wavelength 0.71073
_diffrn_reflns_av_R_equivalents 0.032
_diffrn_reflns_av_sigmaI/netI 0.030
_diffrn_reflns_limit_h_max 9
_diffrn_reflns_limit_h_min -9
_diffrn_reflns_limit_k_max 11
_diffrn_reflns_limit_k_min -11
_diffrn_reflns_limit_l_max 33
_diffrn_reflns_limit_l_min -33
_diffrn_reflns_number 19833
_diffrn_reflns_theta_full 25.0
_diffrn_reflns_theta_max 25.0
_diffrn_reflns_theta_min 1.4
_diffrn_standards_decay_% 0
_diffrn_standards_interval_count 0
_diffrn_standards_interval_time 0
_diffrn_standards_number 0
_exptl_absorpt_coefficient_mu 0.341
_exptl_absorpt_correction_T_max 0.934
_exptl_absorpt_correction_T_min 0.884
_exptl_absorpt_correction_type multi-scan
_exptl_absorpt_process_details '(SADABS; Sheldrick, 1996)'
_exptl_crystal_colour Yellow
_exptl_crystal_density_diffrn 1.458
_exptl_crystal_density_method 'not measured'
_exptl_crystal_description Prism
_exptl_crystal_F_000 976
_exptl_crystal_size_max 0.4
_exptl_crystal_size_mid 0.3
_exptl_crystal_size_min 0.2
_refine_diff_density_max 0.78
_refine_diff_density_min -0.29
_refine_ls_extinction_method none
_refine_ls_goodness_of_fit_ref 1.07
_refine_ls_hydrogen_treatment constr
_refine_ls_matrix_type full
_refine_ls_number_parameters 289
_refine_ls_number_reflns 3777
_refine_ls_number_restraints 0
_refine_ls_restrained_S_all 1.07
_refine_ls_R_factor_all 0.085
_refine_ls_R_factor_gt 0.056
_refine_ls_shift/su_max 0.001
_refine_ls_shift/su_mean 0.001
_refine_ls_structure_factor_coef Fsqd
_refine_ls_weighting_details 'calc w=1/[\s^2^(Fo^2^)+(0.1031P)^2^+0.7179P] where P=(Fo^2^+2Fc^2^)/3'
_refine_ls_weighting_scheme calc
_refine_ls_wR_factor_gt 0.157
_refine_ls_wR_factor_ref 0.185
_reflns_number_gt 2665
_reflns_number_total 3777
_reflns_threshold_expression I>2\s(I)
_cod_data_source_file tk2531.cif
_cod_data_source_block I
_cod_depositor_comments
;
The following automatic conversions were performed:
'_symmetry_cell_setting' value 'Monoclinic' changed to 'monoclinic'
according to '/home/saulius/struct/CIF-dictionaries/cif_core.dic'
dictionary named 'cif_core.dic' version 2.4.1 from
2010-06-29.

'_exptl_absorpt_correction_type' value 'Multi-scan' changed
to 'multi-scan' according to
'/home/saulius/struct/CIF-dictionaries/cif_core.dic' dictionary named
'cif_core.dic' version 2.4.1 from 2010-06-29.

Automatic conversion script
Id: cif_fix_enum 1527 2010-12-29 10:47:43Z saulius 

The following automatic conversions were performed:

'_symmetry_cell_setting' value 'Monoclinic' changed to 'monoclinic'
according to /home/saulius/struct/CIF-dictionaries/cif_core.dic
dictionary named 'cif_core.dic' version 2.4.1 from
2010-06-29.

'_exptl_absorpt_correction_type' value 'Multi-scan'
changed to 'multi-scan' according to
/home/saulius/struct/CIF-dictionaries/cif_core.dic dictionary named
'cif_core.dic' version 2.4.1 from 2010-06-29.

Automatic conversion script
Id: cif_fix_values 1715 2011-07-08 13:25:40Z adriana 
;
_cod_original_sg_symbol_H-M 'P 21/n'
_cod_database_code 2223569
_cod_database_fobs_code 2223569

loop_
_symmetry_equiv_pos_as_xyz
'x, y, z'
'-x+1/2, y+1/2, -z+1/2'
'-x, -y, -z'
'x-1/2, -y-1/2, z-1/2'

loop_
_atom_site_type_symbol
_atom_site_label
_atom_site_fract_x
_atom_site_fract_y
_atom_site_fract_z
_atom_site_U_iso_or_equiv
_atom_site_adp_type
_atom_site_calc_flag
_atom_site_refinement_flags
_atom_site_occupancy
_atom_site_disorder_assembly
_atom_site_disorder_group
Cl Cl1 0.30814(12) 0.06578(10) 0.03474(3) 0.0718(3) Uani d . 1 . .
Cl Cl2 0.94159(18) 0.35838(12) 0.02733(4) 0.0958(4) Uani d . 1 . .
O O1 0.6481(4) 0.0762(3) 0.28950(9) 0.0866(9) Uani d . 1 . .
O O2 0.7296(4) 0.2788(3) 0.27899(9) 0.0867(9) Uani d . 1 . .
O O3 1.2186(4) 0.2329(4) 0.28256(10) 0.1089(11) Uani d . 1 . .
O O4 1.0809(4) 0.0460(3) 0.27538(10) 0.0928(9) Uani d . 1 . .
N N1 0.5287(3) 0.3527(3) 0.10386(9) 0.0563(7) Uani d . 1 . .
N N2 0.4505(4) 0.2960(3) 0.06380(9) 0.0606(8) Uani d . 1 . .
N N3 0.6601(4) 0.1750(3) 0.26458(9) 0.0582(7) Uani d . 1 . .
N N4 0.8630(3) 0.0501(3) 0.09910(10) 0.0529(7) Uani d . 1 . .
N N5 0.8504(4) 0.1220(3) 0.05846(10) 0.0622(8) Uani d . 1 . .
N N6 1.1300(4) 0.1509(4) 0.25934(11) 0.0659(8) Uani d . 1 . .
C C1 0.4072(4) 0.1742(4) 0.07565(11) 0.0523(8) Uani d . 1 . .
C C2 0.4547(3) 0.1450(3) 0.12352(11) 0.0451(7) Uani d . 1 . .
C C3 0.4413(4) 0.0352(3) 0.15351(11) 0.0509(8) Uani d . 1 . .
H H3 0.3882 -0.0441 0.1424 0.061 Uiso calc R 1 . .
C C4 0.5079(4) 0.0470(3) 0.19951(11) 0.0510(8) Uani d . 1 . .
H H4 0.5003 -0.0244 0.2203 0.061 Uiso calc R 1 . .
C C5 0.5876(4) 0.1675(3) 0.21511(10) 0.0458(7) Uani d . 1 . .
C C6 0.6039(4) 0.2781(3) 0.18747(10) 0.0447(7) Uani d . 1 . .
H H6 0.6570 0.3568 0.1991 0.054 Uiso calc R 1 . .
C C7 0.5353(4) 0.2648(3) 0.14059(11) 0.0447(7) Uani d . 1 . .
C C8 0.6026(5) 0.4877(4) 0.10227(14) 0.0678(10) Uani d . 1 . .
H H8A 0.6737 0.5039 0.1317 0.081 Uiso calc R 1 . .
H H8B 0.6793 0.4909 0.0770 0.081 Uiso calc R 1 . .
C C9 0.4777(6) 0.5939(5) 0.0952(2) 0.0994(15) Uani d . 1 . .
H H9 0.4034 0.6041 0.1191 0.119 Uiso calc R 1 . .
C C10 0.4537(7) 0.6752(5) 0.0618(2) 0.1091(18) Uani d . 1 . .
H H10A 0.5232 0.6710 0.0366 0.131 Uiso calc R 1 . .
H H10B 0.3663 0.7398 0.0620 0.131 Uiso calc R 1 . .
C C11 0.9279(4) 0.2371(4) 0.06933(11) 0.0588(9) Uani d . 1 . .
C C12 0.9941(4) 0.2448(3) 0.11660(11) 0.0488(8) Uani d . 1 . .
C C13 1.0839(4) 0.3397(3) 0.14605(13) 0.0563(8) Uani d . 1 . .
H H13 1.1130 0.4232 0.1343 0.068 Uiso calc R 1 . .
C C14 1.1278(4) 0.3072(4) 0.19233(13) 0.0563(9) Uani d . 1 . .
H H14 1.1885 0.3681 0.2124 0.068 Uiso calc R 1 . .
C C15 1.0808(4) 0.1816(3) 0.20921(11) 0.0491(8) Uani d . 1 . .
C C16 0.9938(3) 0.0852(3) 0.18217(11) 0.0453(7) Uani d . 1 . .
H H16 0.9651 0.0023 0.1944 0.054 Uiso calc R 1 . .
C C17 0.9510(3) 0.1194(3) 0.13522(11) 0.0435(7) Uani d . 1 . .
C C18 0.8035(4) -0.0888(3) 0.09845(13) 0.0615(9) Uani d . 1 . .
H H18A 0.6969 -0.0963 0.0776 0.074 Uiso calc R 1 . .
H H18B 0.7766 -0.1142 0.1299 0.074 Uiso calc R 1 . .
C C19 0.9352(5) -0.1820(4) 0.08251(14) 0.0701(10) Uani d . 1 . .
H H19 0.9748 -0.1658 0.0531 0.084 Uiso calc R 1 . .
C C20 0.9988(6) -0.2813(5) 0.1052(2) 0.1019(16) Uani d . 1 . .
H H20A 0.9629 -0.3012 0.1348 0.122 Uiso calc R 1 . .
H H20B 1.0817 -0.3350 0.0924 0.122 Uiso calc R 1 . .

loop_
_atom_site_aniso_label
_atom_site_aniso_U_11
_atom_site_aniso_U_22
_atom_site_aniso_U_33
_atom_site_aniso_U_12
_atom_site_aniso_U_13
_atom_site_aniso_U_23
Cl1 0.0785(6) 0.0739(7) 0.0602(6) -0.0018(5) -0.0089(4) -0.0182(4)
Cl2 0.1491(11) 0.0756(9) 0.0649(6) 0.0153(7) 0.0215(6) 0.0187(5)
O1 0.128(2) 0.072(2) 0.0577(15) 0.0029(16) -0.0050(15) 0.0184(15)
O2 0.116(2) 0.081(2) 0.0593(16) -0.0218(17) -0.0108(15) -0.0064(14)
O3 0.126(2) 0.121(3) 0.0733(19) -0.021(2) -0.0282(18) -0.0127(19)
O4 0.133(3) 0.074(2) 0.0688(18) 0.0066(18) -0.0030(16) 0.0176(16)
N1 0.0649(16) 0.0493(18) 0.0536(16) -0.0039(13) -0.0018(12) 0.0018(13)
N2 0.0677(16) 0.063(2) 0.0494(16) 0.0022(14) -0.0031(13) -0.0010(14)
N3 0.0651(16) 0.060(2) 0.0495(16) 0.0074(14) 0.0058(13) -0.0029(15)
N4 0.0516(14) 0.0464(18) 0.0606(17) 0.0000(12) 0.0055(12) -0.0086(13)
N5 0.0684(17) 0.062(2) 0.0560(17) 0.0127(15) 0.0025(13) -0.0061(15)
N6 0.0645(17) 0.071(2) 0.0614(19) 0.0134(16) -0.0007(15) -0.0084(18)
C1 0.0503(16) 0.053(2) 0.0530(19) 0.0056(14) 0.0033(14) -0.0088(16)
C2 0.0388(14) 0.043(2) 0.0543(18) 0.0061(12) 0.0063(13) -0.0087(14)
C3 0.0506(16) 0.041(2) 0.062(2) 0.0009(13) 0.0101(14) -0.0064(16)
C4 0.0567(17) 0.042(2) 0.0556(19) 0.0068(14) 0.0119(15) 0.0031(15)
C5 0.0443(15) 0.047(2) 0.0469(17) 0.0094(13) 0.0072(13) -0.0022(14)
C6 0.0449(15) 0.0386(19) 0.0504(17) 0.0050(12) 0.0027(13) -0.0055(14)
C7 0.0414(14) 0.0427(19) 0.0503(17) 0.0079(13) 0.0066(12) -0.0006(15)
C8 0.078(2) 0.054(2) 0.069(2) -0.0089(19) -0.0050(18) 0.0130(18)
C9 0.085(3) 0.078(3) 0.134(4) -0.011(2) 0.000(3) 0.021(3)
C10 0.108(3) 0.080(4) 0.132(4) -0.019(3) -0.023(3) 0.046(3)
C11 0.072(2) 0.050(2) 0.055(2) 0.0154(17) 0.0094(17) 0.0019(16)
C12 0.0496(16) 0.040(2) 0.0581(18) 0.0094(13) 0.0139(14) -0.0024(15)
C13 0.0630(19) 0.036(2) 0.072(2) -0.0020(14) 0.0176(17) -0.0019(16)
C14 0.0510(16) 0.047(2) 0.072(2) -0.0019(14) 0.0107(15) -0.0194(17)
C15 0.0446(15) 0.045(2) 0.0577(19) 0.0105(13) 0.0057(14) -0.0034(15)
C16 0.0460(15) 0.0322(18) 0.0589(18) 0.0040(12) 0.0105(13) 0.0000(14)
C17 0.0389(14) 0.0354(18) 0.0567(18) 0.0060(12) 0.0075(13) -0.0060(14)
C18 0.0579(18) 0.050(2) 0.077(2) -0.0065(15) 0.0049(16) -0.0166(18)
C19 0.085(2) 0.056(3) 0.072(2) 0.001(2) 0.0204(19) -0.002(2)
C20 0.096(3) 0.082(4) 0.131(4) 0.013(3) 0.030(3) 0.027(3)

loop_
_atom_type_symbol
_atom_type_description
_atom_type_scat_dispersion_real
_atom_type_scat_dispersion_imag
_atom_type_scat_source
C C 0.0033 0.0016 'International Tables Vol C Tables 4.2.6.8 and 6.1.1.4'
H H 0.0000 0.0000 'International Tables Vol C Tables 4.2.6.8 and 6.1.1.4'
N N 0.0061 0.0033 'International Tables Vol C Tables 4.2.6.8 and 6.1.1.4'
O O 0.0106 0.0060 'International Tables Vol C Tables 4.2.6.8 and 6.1.1.4'
Cl Cl 0.1484 0.1585 'International Tables Vol C Tables 4.2.6.8 and 6.1.1.4'

loop_
_geom_angle_atom_site_label_1
_geom_angle_atom_site_label_2
_geom_angle_atom_site_label_3
_geom_angle_site_symmetry_1
_geom_angle_site_symmetry_3
_geom_angle
_geom_angle_publ_flag
C7 N1 N2 . . 111.0(3) ?
C7 N1 C8 . . 128.9(3) ?
N2 N1 C8 . . 119.9(3) ?
C1 N2 N1 . . 105.8(3) ?
O2 N3 O1 . . 122.8(3) ?
O2 N3 C5 . . 118.9(3) ?
O1 N3 C5 . . 118.3(3) ?
N5 N4 C17 . . 111.6(3) ?
N5 N4 C18 . . 119.5(3) ?
C17 N4 C18 . . 128.6(3) ?
C11 N5 N4 . . 105.3(3) ?
O4 N6 O3 . . 123.4(4) ?
O4 N6 C15 . . 118.8(3) ?
O3 N6 C15 . . 117.8(4) ?
N2 C1 C2 . . 113.0(3) ?
N2 C1 Cl1 . . 121.1(3) ?
C2 C1 Cl1 . . 125.9(3) ?
C3 C2 C1 . . 136.5(3) ?
C3 C2 C7 . . 120.4(3) ?
C1 C2 C7 . . 103.1(3) ?
C4 C3 C2 . . 118.4(3) ?
C4 C3 H3 . . 120.8 ?
C2 C3 H3 . . 120.8 ?
C3 C4 C5 . . 119.5(3) ?
C3 C4 H4 . . 120.3 ?
C5 C4 H4 . . 120.3 ?
C6 C5 C4 . . 124.7(3) ?
C6 C5 N3 . . 117.7(3) ?
C4 C5 N3 . . 117.7(3) ?
C5 C6 C7 . . 115.3(3) ?
C5 C6 H6 . . 122.4 ?
C7 C6 H6 . . 122.4 ?
N1 C7 C6 . . 131.1(3) ?
N1 C7 C2 . . 107.2(3) ?
C6 C7 C2 . . 121.8(3) ?
C9 C8 N1 . . 115.3(3) ?
C9 C8 H8A . . 108.5 ?
N1 C8 H8A . . 108.5 ?
C9 C8 H8B . . 108.5 ?
N1 C8 H8B . . 108.5 ?
H8A C8 H8B . . 107.5 ?
C10 C9 C8 . . 129.6(6) ?
C10 C9 H9 . . 115.2 ?
C8 C9 H9 . . 115.2 ?
C9 C10 H10A . . 120.0 ?
C9 C10 H10B . . 120.0 ?
H10A C10 H10B . . 120.0 ?
N5 C11 C12 . . 113.1(3) ?
N5 C11 Cl2 . . 120.4(3) ?
C12 C11 Cl2 . . 126.5(3) ?
C11 C12 C13 . . 136.8(3) ?
C11 C12 C17 . . 103.6(3) ?
C13 C12 C17 . . 119.5(3) ?
C14 C13 C12 . . 118.7(3) ?
C14 C13 H13 . . 120.6 ?
C12 C13 H13 . . 120.6 ?
C13 C14 C15 . . 119.6(3) ?
C13 C14 H14 . . 120.2 ?
C15 C14 H14 . . 120.2 ?
C16 C15 C14 . . 124.3(3) ?
C16 C15 N6 . . 117.9(3) ?
C14 C15 N6 . . 117.8(3) ?
C15 C16 C17 . . 115.5(3) ?
C15 C16 H16 . . 122.2 ?
C17 C16 H16 . . 122.2 ?
N4 C17 C16 . . 131.2(3) ?
N4 C17 C12 . . 106.4(3) ?
C16 C17 C12 . . 122.4(3) ?
N4 C18 C19 . . 112.2(3) ?
N4 C18 H18A . . 109.2 ?
C19 C18 H18A . . 109.2 ?
N4 C18 H18B . . 109.2 ?
C19 C18 H18B . . 109.2 ?
H18A C18 H18B . . 107.9 ?
C20 C19 C18 . . 125.7(4) ?
C20 C19 H19 . . 117.1 ?
C18 C19 H19 . . 117.1 ?
C19 C20 H20A . . 120.0 ?
C19 C20 H20B . . 120.0 ?
H20A C20 H20B . . 120.0 ?

loop_
_geom_bond_atom_site_label_1
_geom_bond_atom_site_label_2
_geom_bond_site_symmetry_2
_geom_bond_distance
_geom_bond_publ_flag
Cl1 C1 . 1.714(3) ?
Cl2 C11 . 1.708(4) ?
O1 N3 . 1.221(4) ?
O2 N3 . 1.218(4) ?
O3 N6 . 1.219(4) ?
O4 N6 . 1.213(4) ?
N1 C7 . 1.360(4) ?
N1 N2 . 1.362(4) ?
N1 C8 . 1.461(4) ?
N2 C1 . 1.309(5) ?
N3 C5 . 1.468(4) ?
N4 N5 . 1.356(4) ?
N4 C17 . 1.365(4) ?
N4 C18 . 1.456(4) ?
N5 C11 . 1.316(5) ?
N6 C15 . 1.474(4) ?
C1 C2 . 1.408(4) ?
C2 C3 . 1.396(4) ?
C2 C7 . 1.410(4) ?
C3 C4 . 1.366(4) ?
C3 H3 . 0.9300 ?
C4 C5 . 1.401(4) ?
C4 H4 . 0.9300 ?
C5 C6 . 1.365(4) ?
C6 C7 . 1.395(4) ?
C6 H6 . 0.9300 ?
C8 C9 . 1.430(6) ?
C8 H8A . 0.9700 ?
C8 H8B . 0.9700 ?
C9 C10 . 1.250(6) ?
C9 H9 . 0.9300 ?
C10 H10A . 0.9300 ?
C10 H10B . 0.9300 ?
C11 C12 . 1.396(4) ?
C12 C13 . 1.402(5) ?
C12 C17 . 1.408(4) ?
C13 C14 . 1.368(5) ?
C13 H13 . 0.9300 ?
C14 C15 . 1.398(5) ?
C14 H14 . 0.9300 ?
C15 C16 . 1.367(4) ?
C16 C17 . 1.388(4) ?
C16 H16 . 0.9300 ?
C18 C19 . 1.474(5) ?
C18 H18A . 0.9700 ?
C18 H18B . 0.9700 ?
C19 C20 . 1.255(6) ?
C19 H19 . 0.9300 ?
C20 H20A . 0.9300 ?
C20 H20B . 0.9300 ?

loop_
_geom_torsion_atom_site_label_1
_geom_torsion_atom_site_label_2
_geom_torsion_atom_site_label_3
_geom_torsion_atom_site_label_4
_geom_torsion_site_symmetry_1
_geom_torsion_site_symmetry_2
_geom_torsion_site_symmetry_3
_geom_torsion_site_symmetry_4
_geom_torsion
_geom_torsion_publ_flag
C7 N1 N2 C1 . . . . 0.7(3) ?
C8 N1 N2 C1 . . . . 176.4(3) ?
C17 N4 N5 C11 . . . . -1.0(3) ?
C18 N4 N5 C11 . . . . -174.4(3) ?
N1 N2 C1 C2 . . . . -0.2(4) ?
N1 N2 C1 Cl1 . . . . -178.6(2) ?
N2 C1 C2 C3 . . . . -179.7(3) ?
Cl1 C1 C2 C3 . . . . -1.4(5) ?
N2 C1 C2 C7 . . . . -0.3(3) ?
Cl1 C1 C2 C7 . . . . 178.1(2) ?
C1 C2 C3 C4 . . . . 179.3(3) ?
C7 C2 C3 C4 . . . . 0.0(4) ?
C2 C3 C4 C5 . . . . -0.3(4) ?
C3 C4 C5 C6 . . . . 0.5(4) ?
C3 C4 C5 N3 . . . . -179.0(3) ?
O2 N3 C5 C6 . . . . 0.7(4) ?
O1 N3 C5 C6 . . . . -179.1(3) ?
O2 N3 C5 C4 . . . . -179.8(3) ?
O1 N3 C5 C4 . . . . 0.4(4) ?
C4 C5 C6 C7 . . . . -0.5(4) ?
N3 C5 C6 C7 . . . . 179.0(2) ?
N2 N1 C7 C6 . . . . 179.3(3) ?
C8 N1 C7 C6 . . . . 4.0(5) ?
N2 N1 C7 C2 . . . . -0.8(3) ?
C8 N1 C7 C2 . . . . -176.1(3) ?
C5 C6 C7 N1 . . . . -180.0(3) ?
C5 C6 C7 C2 . . . . 0.2(4) ?
C3 C2 C7 N1 . . . . -179.8(3) ?
C1 C2 C7 N1 . . . . 0.7(3) ?
C3 C2 C7 C6 . . . . 0.1(4) ?
C1 C2 C7 C6 . . . . -179.5(3) ?
C7 N1 C8 C9 . . . . -114.7(4) ?
N2 N1 C8 C9 . . . . 70.4(5) ?
N1 C8 C9 C10 . . . . -116.9(5) ?
N4 N5 C11 C12 . . . . 0.3(4) ?
N4 N5 C11 Cl2 . . . . 179.8(2) ?
N5 C11 C12 C13 . . . . -179.6(3) ?
Cl2 C11 C12 C13 . . . . 0.9(6) ?
N5 C11 C12 C17 . . . . 0.4(3) ?
Cl2 C11 C12 C17 . . . . -179.0(2) ?
C11 C12 C13 C14 . . . . -179.7(3) ?
C17 C12 C13 C14 . . . . 0.2(4) ?
C12 C13 C14 C15 . . . . -0.7(4) ?
C13 C14 C15 C16 . . . . 0.9(5) ?
C13 C14 C15 N6 . . . . -179.7(3) ?
O4 N6 C15 C16 . . . . -5.2(4) ?
O3 N6 C15 C16 . . . . 174.8(3) ?
O4 N6 C15 C14 . . . . 175.4(3) ?
O3 N6 C15 C14 . . . . -4.6(4) ?
C14 C15 C16 C17 . . . . -0.5(4) ?
N6 C15 C16 C17 . . . . -179.9(2) ?
N5 N4 C17 C16 . . . . -180.0(3) ?
C18 N4 C17 C16 . . . . -7.3(5) ?
N5 N4 C17 C12 . . . . 1.3(3) ?
C18 N4 C17 C12 . . . . 174.0(3) ?
C15 C16 C17 N4 . . . . -178.6(3) ?
C15 C16 C17 C12 . . . . 0.0(4) ?
C11 C12 C17 N4 . . . . -1.0(3) ?
C13 C12 C17 N4 . . . . 179.0(3) ?
C11 C12 C17 C16 . . . . -179.9(3) ?
C13 C12 C17 C16 . . . . 0.2(4) ?
N5 N4 C18 C19 . . . . 81.6(4) ?
C17 N4 C18 C19 . . . . -90.5(4) ?
N4 C18 C19 C20 . . . . 123.4(5) ?
